data_1572057
loop_
_publ_author_name
'Zhou, Yu-Qiang'
'He, Kui-Cheng'
'Zheng, Wei-Hao'
'Lv, Jing-Fang'
'He, Shi-Mei'
'Yu, Ning'
'Yang, Yun-Bo'
'Liu, Lv-Yan'
'Jiang, Kun'
'Wei, Ye'

_publ_section_title
;
 1,5-Hydrogen atom transfer of &#x3b1;-iminyl radical cations: a new
 platform for relay annulation for pyridine derivatives and axially chiral
 heterobiaryls.
;
_journal_issue 20
_journal_name_full 'Chemical science'
_journal_page_first 7502
_journal_page_last 7514
_journal_paper_doi 10.1039/d4sc01858c
_journal_volume 15
_journal_year 2024
_chemical_absolute_configuration rmad
_chemical_formula_moiety 'C30 H29 N O2'
_chemical_formula_sum 'C30 H29 N O2'
_chemical_formula_weight 435.54
_space_group_crystal_system orthorhombic
_space_group_IT_number 19
_space_group_name_Hall 'P 2ac 2ab'
_space_group_name_H-M_alt 'P 21 21 21'
_atom_sites_solution_hydrogens geom
_atom_sites_solution_primary direct
_audit_creation_date 2023-05-11
_audit_creation_method
;
Olex2 1.2
(compiled 2018.05.29 svn.r3508 for OlexSys, GUI svn.r5506)
;
_audit_update_record
;
2023-11-09 deposited with the CCDC.	2024-04-23 downloaded from the CCDC.
;
_cell_angle_alpha 90
_cell_angle_beta 90
_cell_angle_gamma 90
_cell_formula_units_Z 4
_cell_length_a 8.15719(19)
_cell_length_b 11.2106(2)
_cell_length_c 27.1349(6)
_cell_measurement_reflns_used 7509
_cell_measurement_temperature 291.19(10)
_cell_measurement_theta_max 71.4420
_cell_measurement_theta_min 3.9350
_cell_volume 2481.41(9)
_computing_cell_refinement 'CrysAlisPro 1.171.40.84a (Rigaku OD, 2020)'
_computing_data_collection 'CrysAlisPro 1.171.40.84a (Rigaku OD, 2020)'
_computing_data_reduction 'CrysAlisPro 1.171.40.84a (Rigaku OD, 2020)'
_computing_molecular_graphics 'Olex2 (Dolomanov et al., 2009)'
_computing_publication_material 'Olex2 (Dolomanov et al., 2009)'
_computing_structure_refinement 'ShelXL (Sheldrick, 2015)'
_computing_structure_solution 'ShelXS (Sheldrick, 2008)'
_diffrn_ambient_environment air
_diffrn_ambient_temperature 291.19(10)
_diffrn_detector 'CCD plate'
_diffrn_detector_area_resol_mean 8.0243
_diffrn_detector_type EosS2
_diffrn_measured_fraction_theta_full 0.999
_diffrn_measured_fraction_theta_max 0.983
_diffrn_measurement_details
;
List of Runs (angles in degrees, time in seconds):

  # Type    Start    End  Width  t~exp~   \w     \q     \k     \f   Frames
#--------------------------------------------------------------------------
  1  \w   -103.00 -19.00   1.00    1.00    --  -35.97 -57.00-120.00   84
  2  \w   -105.00 -17.00   1.00    1.00    --  -35.97 -38.00 -60.00   88
  3  \w     28.00  90.00   1.00    1.00    --   35.97-126.00   0.00   62
  4  \w    -35.00  65.00   1.00    1.00    --   35.97 -19.00 -90.00  100
  5  \w    103.00 176.00   1.00    1.39    --  107.97  77.00-120.00   73
  6  \w    103.00 176.00   1.00    1.39    --  107.97  77.00-180.00   73
  7  \w     39.00 106.00   1.00    1.39    --  107.97 -95.00-120.00   67
  8  \w     40.00 125.00   1.00    1.39    --  107.97 -45.00-120.00   85
  9  \w     38.00 109.00   1.00    1.39    --  107.97-112.00  60.00   71
 10  \w     87.00 178.00   1.00    1.39    --  107.97  30.00  60.00   91
 11  \w   -103.00 -19.00   1.00    1.00    --  -35.97 -57.00  60.00   84
 12  \w   -103.00 -19.00   1.00    1.00    --  -35.97 -57.00 150.00   84
 13  \w    -53.00  31.00   1.00    1.00    --  -35.97  57.00-120.00   84
 14  \w      6.00  75.00   1.00    1.00    --   35.97 -99.00 150.00   69
 15  \w     70.00  95.00   1.00    1.39    --  107.97  15.00 150.00   25
 16  \w     91.00 176.00   1.00    1.39    --  107.97  45.00 -30.00   85
;
_diffrn_measurement_device 'four-circle diffractometer'
_diffrn_measurement_device_type 'SuperNova, Dual, Cu at home/near, EosS2'
_diffrn_measurement_method '\w scans'
_diffrn_orient_matrix_type 'CrysAlisPro convention (1999,Acta A55,543-557)'
_diffrn_orient_matrix_UB_11 0.0004618000
_diffrn_orient_matrix_UB_12 -0.1283914000
_diffrn_orient_matrix_UB_13 0.0201785000
_diffrn_orient_matrix_UB_21 -0.0349503000
_diffrn_orient_matrix_UB_22 -0.0481145000
_diffrn_orient_matrix_UB_23 -0.0521236000
_diffrn_orient_matrix_UB_31 0.1857045000
_diffrn_orient_matrix_UB_32 -0.0087647000
_diffrn_orient_matrix_UB_33 -0.0098516000
_diffrn_radiation_monochromator mirror
_diffrn_radiation_probe x-ray
_diffrn_radiation_type CuK\a
_diffrn_radiation_wavelength 1.54184
_diffrn_reflns_av_R_equivalents 0.0297
_diffrn_reflns_av_unetI/netI 0.0297
_diffrn_reflns_Laue_measured_fraction_full 0.999
_diffrn_reflns_Laue_measured_fraction_max 0.983
_diffrn_reflns_limit_h_max 9
_diffrn_reflns_limit_h_min -7
_diffrn_reflns_limit_k_max 13
_diffrn_reflns_limit_k_min -13
_diffrn_reflns_limit_l_max 31
_diffrn_reflns_limit_l_min -32
_diffrn_reflns_number 13056
_diffrn_reflns_point_group_measured_fraction_full 0.983
_diffrn_reflns_point_group_measured_fraction_max 0.955
_diffrn_reflns_theta_full 67.684
_diffrn_reflns_theta_max 71.727
_diffrn_reflns_theta_min 4.267
_diffrn_source 'micro-focus sealed X-ray tube'
_diffrn_source_type 'SuperNova (Cu) X-ray Source'
_exptl_absorpt_coefficient_mu 0.564
_exptl_absorpt_correction_T_max 1.00000
_exptl_absorpt_correction_T_min 0.02596
_exptl_absorpt_correction_type multi-scan
_exptl_absorpt_process_details
;
CrysAlisPro 1.171.40.84a (Rigaku Oxford Diffraction, 2020)
Empirical absorption correction using spherical harmonics,
implemented in SCALE3 ABSPACK scaling algorithm.
;
_exptl_crystal_colour colourless
_exptl_crystal_colour_primary colourless
_exptl_crystal_density_diffrn 1.166
_exptl_crystal_description block
_exptl_crystal_F_000 928
_exptl_crystal_size_max 0.38
_exptl_crystal_size_mid 0.32
_exptl_crystal_size_min 0.31
_refine_diff_density_max 0.188
_refine_diff_density_min -0.164
_refine_diff_density_rms 0.029
_refine_ls_abs_structure_details
;
 Flack x determined using 1574 quotients [(I+)-(I-)]/[(I+)+(I-)]
 (Parsons, Flack and Wagner, Acta Cryst. B69 (2013) 249-259).
;
_refine_ls_abs_structure_Flack -0.13(18)
_refine_ls_extinction_coef 0.0036(6)
_refine_ls_extinction_expression Fc^*^=kFc[1+0.001xFc^2^\l^3^/sin(2\q)]^-1/4^
_refine_ls_extinction_method SHELXL
_refine_ls_goodness_of_fit_ref 1.057
_refine_ls_hydrogen_treatment constr
_refine_ls_matrix_type full
_refine_ls_number_parameters 304
_refine_ls_number_reflns 4632
_refine_ls_number_restraints 0
_refine_ls_restrained_S_all 1.057
_refine_ls_R_factor_all 0.0533
_refine_ls_R_factor_gt 0.0502
_refine_ls_shift/su_max 0.000
_refine_ls_shift/su_mean 0.000
_refine_ls_structure_factor_coef Fsqd
_refine_ls_weighting_details 'w=1/[\s^2^(Fo^2^)+(0.0803P)^2^+0.1720P] where P=(Fo^2^+2Fc^2^)/3'
_refine_ls_weighting_scheme calc
_refine_ls_wR_factor_gt 0.1411
_refine_ls_wR_factor_ref 0.1460
_reflns_Friedel_coverage 0.696
_reflns_Friedel_fraction_full 0.961
_reflns_Friedel_fraction_max 0.917
_reflns_number_gt 4280
_reflns_number_total 4632
_reflns_threshold_expression 'I > 2\s(I)'
_cod_data_source_file d4sc01858c2.cif
_cod_data_source_block zyq-3-crystal
_cod_original_cell_volume 2481.40(9)
_cod_database_code 1572057
_shelxl_version_number 2014-1
_chemical_oxdiff_usercomment 'C1 H1 N1 O1'
_shelx_space_group_comment
;
The symmetry employed for this shelxl refinement is uniquely defined
by the following loop, which should always be used as a source of
symmetry information in preference to the above space-group names.
They are only intended as comments.
;
_shelx_estimated_absorpt_t_max 0.845
_shelx_estimated_absorpt_t_min 0.814
_reflns_odcompleteness_completeness 99.88
_reflns_odcompleteness_iscentric 1
_reflns_odcompleteness_theta 66.97
_olex2_refinement_description
;
1. Fixed Uiso
 At 1.2 times of:
  All C(H) groups, All C(H,H) groups
 At 1.5 times of:
  All C(H,H,H) groups
2.a Secondary CH2 refined with riding coordinates:
 C10(H10A,H10B)
2.b Aromatic/amide H refined with riding coordinates:
 C2(H2), C3(H3), C4(H4), C5(H5), C13(H13), C14(H14), C18(H18), C19(H19),
 C20(H20), C21(H21), C23(H23), C24(H24)
2.c Idealised Me refined as rotating group:
 C8(H8A,H8B,H8C), C9(H9A,H9B,H9C), C28(H28A,H28B,H28C), C29(H29A,H29B,H29C),
 C30(H30A,H30B,H30C)
;
_olex2_submission_special_instructions 'No special instructions were received'
_oxdiff_exptl_absorpt_empirical_details
;
Empirical correction (ABSPACK) includes:
- Absorption correction using spherical harmonics
- Frame scaling
;
_oxdiff_exptl_absorpt_empirical_full_max 27.136
_oxdiff_exptl_absorpt_empirical_full_min 0.372

loop_
_space_group_symop_operation_xyz
'x, y, z'
'-x+1/2, -y, z+1/2'
'x+1/2, -y+1/2, -z'
'-x, y+1/2, -z+1/2'

loop_
_atom_site_label
_atom_site_type_symbol
_atom_site_fract_x
_atom_site_fract_y
_atom_site_fract_z
_atom_site_U_iso_or_equiv
_atom_site_adp_type
_atom_site_occupancy
_atom_site_site_symmetry_order
_atom_site_calc_flag
_atom_site_refinement_flags_posn
_atom_site_refinement_flags_adp
_atom_site_refinement_flags_occupancy
_atom_site_disorder_assembly
_atom_site_disorder_group
O1 O -0.4424(3) -0.2498(2) -0.22577(8) 0.0707(6) Uani 1 1 d . . . . .
O2 O -0.2427(5) -0.2586(3) -0.28101(11) 0.1258(14) Uani 1 1 d . . . . .
N1 N -0.5715(3) -0.3823(2) -0.08040(10) 0.0667(7) Uani 1 1 d . . . . .
C1 C -0.4001(3) -0.5579(2) -0.08278(9) 0.0526(6) Uani 1 1 d . . . . .
C2 C -0.5292(4) -0.6293(3) -0.06716(13) 0.0708(8) Uani 1 1 d . . . . .
H2 H -0.6344 -0.5975 -0.0654 0.085 Uiso 1 1 calc R . . . .
C3 C -0.5034(5) -0.7471(3) -0.05423(16) 0.0870(11) Uani 1 1 d . . . . .
H3 H -0.5909 -0.7945 -0.0442 0.104 Uiso 1 1 calc R . . . .
C4 C -0.3485(5) -0.7936(3) -0.05621(15) 0.0861(11) Uani 1 1 d . . . . .
H4 H -0.3306 -0.8726 -0.0472 0.103 Uiso 1 1 calc R . . . .
C5 C -0.2191(5) -0.7242(3) -0.07141(12) 0.0702(8) Uani 1 1 d . . . . .
H5 H -0.1146 -0.7572 -0.0727 0.084 Uiso 1 1 calc R . . . .
C6 C -0.2415(3) -0.6047(2) -0.08496(9) 0.0529(6) Uani 1 1 d . . . . .
C7 C -0.0977(3) -0.5255(3) -0.09912(10) 0.0556(6) Uani 1 1 d . . . . .
C8 C 0.0430(4) -0.5964(3) -0.12266(15) 0.0798(10) Uani 1 1 d . . . . .
H8A H 0.0013 -0.6432 -0.1495 0.120 Uiso 1 1 calc GR . . . .
H8B H 0.0910 -0.6482 -0.0985 0.120 Uiso 1 1 calc GR . . . .
H8C H 0.1247 -0.5421 -0.1347 0.120 Uiso 1 1 calc GR . . . .
C9 C -0.0347(4) -0.4628(3) -0.05267(13) 0.0780(10) Uani 1 1 d . . . . .
H9A H 0.0514 -0.4084 -0.0614 0.117 Uiso 1 1 calc GR . . . .
H9B H 0.0068 -0.5211 -0.0300 0.117 Uiso 1 1 calc GR . . . .
H9C H -0.1229 -0.4195 -0.0375 0.117 Uiso 1 1 calc GR . . . .
C10 C -0.1567(3) -0.4321(2) -0.13653(10) 0.0537(6) Uani 1 1 d . . . . .
H10A H -0.0698 -0.3745 -0.1419 0.064 Uiso 1 1 calc R . . . .
H10B H -0.1784 -0.4714 -0.1677 0.064 Uiso 1 1 calc R . . . .
C11 C -0.3082(3) -0.3675(2) -0.12035(9) 0.0475(5) Uani 1 1 d . . . . .
C12 C -0.4301(3) -0.4308(2) -0.09518(9) 0.0511(6) Uani 1 1 d . . . . .
C13 C -0.5946(4) -0.2670(3) -0.09015(13) 0.0739(9) Uani 1 1 d . . . . .
H13 H -0.6927 -0.2322 -0.0803 0.089 Uiso 1 1 calc R . . . .
C14 C -0.4820(4) -0.1969(3) -0.11387(13) 0.0676(8) Uani 1 1 d . . . . .
H14 H -0.5034 -0.1165 -0.1192 0.081 Uiso 1 1 calc R . . . .
C15 C -0.3361(3) -0.2465(2) -0.12991(9) 0.0516(6) Uani 1 1 d . . . . .
C16 C -0.2097(3) -0.1710(2) -0.15431(10) 0.0523(6) Uani 1 1 d . . . . .
C17 C -0.1012(4) -0.1047(2) -0.12355(11) 0.0570(6) Uani 1 1 d . . . . .
C18 C -0.1086(5) -0.1119(3) -0.07151(12) 0.0737(9) Uani 1 1 d . . . . .
H18 H -0.1857 -0.1616 -0.0568 0.088 Uiso 1 1 calc R . . . .
C19 C -0.0053(5) -0.0476(3) -0.04277(15) 0.0908(12) Uani 1 1 d . . . . .
H19 H -0.0117 -0.0542 -0.0087 0.109 Uiso 1 1 calc R . . . .
C20 C 0.1101(6) 0.0279(4) -0.06380(18) 0.0975(12) Uani 1 1 d . . . . .
H20 H 0.1797 0.0718 -0.0436 0.117 Uiso 1 1 calc R . . . .
C21 C 0.1222(4) 0.0382(3) -0.11316(17) 0.0843(10) Uani 1 1 d . . . . .
H21 H 0.1994 0.0897 -0.1267 0.101 Uiso 1 1 calc R . . . .
C22 C 0.0187(4) -0.0284(3) -0.14458(13) 0.0644(7) Uani 1 1 d . . . . .
C23 C 0.0304(4) -0.0231(3) -0.19678(13) 0.0707(8) Uani 1 1 d . . . . .
H23 H 0.1064 0.0276 -0.2114 0.085 Uiso 1 1 calc R . . . .
C24 C -0.0672(4) -0.0906(3) -0.22517(11) 0.0653(8) Uani 1 1 d . . . . .
H24 H -0.0535 -0.0884 -0.2592 0.078 Uiso 1 1 calc R . . . .
C25 C -0.1898(4) -0.1648(2) -0.20511(10) 0.0549(6) Uani 1 1 d . . . . .
C26 C -0.2940(4) -0.2300(2) -0.24134(11) 0.0618(7) Uani 1 1 d . . . . .
C27 C -0.5693(5) -0.3152(3) -0.25459(13) 0.0750(9) Uani 1 1 d . . . . .
C28 C -0.6141(11) -0.2416(6) -0.2977(3) 0.185(4) Uani 1 1 d . . . . .
H28A H -0.6570 -0.1665 -0.2867 0.277 Uiso 1 1 calc GR . . . .
H28B H -0.6958 -0.2824 -0.3168 0.277 Uiso 1 1 calc GR . . . .
H28C H -0.5186 -0.2282 -0.3177 0.277 Uiso 1 1 calc GR . . . .
C29 C -0.7094(6) -0.3205(7) -0.2198(2) 0.159(3) Uani 1 1 d . . . . .
H29A H -0.6922 -0.3840 -0.1966 0.238 Uiso 1 1 calc GR . . . .
H29B H -0.8088 -0.3346 -0.2377 0.238 Uiso 1 1 calc GR . . . .
H29C H -0.7177 -0.2461 -0.2024 0.238 Uiso 1 1 calc GR . . . .
C30 C -0.5085(7) -0.4341(4) -0.2686(4) 0.182(4) Uani 1 1 d . . . . .
H30A H -0.4121 -0.4257 -0.2886 0.273 Uiso 1 1 calc GR . . . .
H30B H -0.5916 -0.4755 -0.2870 0.273 Uiso 1 1 calc GR . . . .
H30C H -0.4821 -0.4787 -0.2395 0.273 Uiso 1 1 calc GR . . . .

loop_
_atom_site_aniso_label
_atom_site_aniso_U_11
_atom_site_aniso_U_22
_atom_site_aniso_U_33
_atom_site_aniso_U_23
_atom_site_aniso_U_13
_atom_site_aniso_U_12
O1 0.0611(13) 0.0810(14) 0.0700(11) -0.0022(10) -0.0075(10) -0.0042(12)
O2 0.132(3) 0.141(3) 0.1041(19) -0.060(2) 0.044(2) -0.051(2)
N1 0.0459(12) 0.0726(15) 0.0817(15) 0.0141(13) 0.0112(12) 0.0003(12)
C1 0.0471(13) 0.0548(14) 0.0561(12) 0.0076(11) -0.0033(11) -0.0106(12)
C2 0.0545(16) 0.0711(18) 0.087(2) 0.0123(16) -0.0018(16) -0.0188(15)
C3 0.086(3) 0.069(2) 0.106(3) 0.0252(18) -0.004(2) -0.034(2)
C4 0.098(3) 0.0535(17) 0.107(3) 0.0269(18) 0.005(2) -0.0118(18)
C5 0.072(2) 0.0564(15) 0.0818(18) 0.0174(14) -0.0020(17) 0.0027(15)
C6 0.0507(14) 0.0520(13) 0.0559(12) 0.0090(11) -0.0046(12) -0.0070(12)
C7 0.0432(13) 0.0561(14) 0.0674(15) 0.0121(12) -0.0024(12) -0.0014(12)
C8 0.0568(17) 0.075(2) 0.108(2) 0.0264(18) 0.0108(19) 0.0153(16)
C9 0.0663(19) 0.081(2) 0.086(2) 0.0148(18) -0.0229(17) -0.0169(18)
C10 0.0453(13) 0.0530(13) 0.0630(14) 0.0115(12) 0.0061(12) 0.0003(11)
C11 0.0413(12) 0.0503(12) 0.0509(11) 0.0071(10) -0.0015(10) -0.0029(11)
C12 0.0410(12) 0.0546(13) 0.0577(12) 0.0076(11) -0.0024(11) -0.0042(11)
C13 0.0513(16) 0.0760(19) 0.094(2) 0.0123(17) 0.0165(17) 0.0112(16)
C14 0.0606(17) 0.0568(15) 0.0854(18) 0.0068(14) 0.0105(16) 0.0093(13)
C15 0.0460(14) 0.0504(13) 0.0584(12) 0.0047(11) 0.0003(11) -0.0015(11)
C16 0.0475(13) 0.0423(11) 0.0671(14) 0.0111(10) -0.0017(12) 0.0001(11)
C17 0.0519(15) 0.0471(13) 0.0720(15) 0.0074(12) -0.0020(13) 0.0004(12)
C18 0.086(2) 0.0652(18) 0.0701(17) 0.0073(15) -0.0096(17) -0.0145(18)
C19 0.117(3) 0.077(2) 0.0779(19) 0.0019(17) -0.019(2) -0.017(2)
C20 0.097(3) 0.087(2) 0.109(3) -0.006(2) -0.031(3) -0.023(2)
C21 0.069(2) 0.0665(19) 0.118(3) 0.003(2) -0.009(2) -0.0174(17)
C22 0.0529(16) 0.0516(14) 0.0888(19) 0.0096(14) -0.0014(14) -0.0030(13)
C23 0.0541(16) 0.0649(16) 0.093(2) 0.0162(16) 0.0079(16) -0.0114(15)
C24 0.0617(17) 0.0634(16) 0.0706(16) 0.0126(13) 0.0105(15) -0.0049(15)
C25 0.0509(15) 0.0456(12) 0.0684(15) 0.0092(11) 0.0046(13) 0.0022(11)
C26 0.0688(18) 0.0492(13) 0.0674(15) 0.0012(12) 0.0054(15) 0.0011(14)
C27 0.068(2) 0.0643(17) 0.093(2) -0.0133(16) -0.0187(18) -0.0002(17)
C28 0.223(8) 0.159(5) 0.172(5) 0.055(5) -0.134(6) -0.075(6)
C29 0.075(3) 0.246(8) 0.156(5) -0.065(5) -0.003(3) -0.050(4)
C30 0.099(4) 0.066(2) 0.381(13) -0.061(4) -0.001(5) -0.013(3)

loop_
_atom_type_symbol
_atom_type_description
_atom_type_scat_dispersion_real
_atom_type_scat_dispersion_imag
_atom_type_scat_source
C C 0.0181 0.0091 'International Tables Vol C Tables 4.2.6.8 and 6.1.1.4'
H H 0.0000 0.0000 'International Tables Vol C Tables 4.2.6.8 and 6.1.1.4'
N N 0.0311 0.0180 'International Tables Vol C Tables 4.2.6.8 and 6.1.1.4'
O O 0.0492 0.0322 'International Tables Vol C Tables 4.2.6.8 and 6.1.1.4'

loop_
_geom_angle_atom_site_label_1
_geom_angle_atom_site_label_2
_geom_angle_atom_site_label_3
_geom_angle
_geom_angle_site_symmetry_1
_geom_angle_site_symmetry_3
_geom_angle_publ_flag
C26 O1 C27 124.0(3) . . ?
C13 N1 C12 117.2(3) . . ?
C2 C1 C6 119.9(3) . . ?
C2 C1 C12 119.8(3) . . ?
C6 C1 C12 120.3(2) . . ?
C3 C2 C1 120.8(3) . . ?
C4 C3 C2 119.6(3) . . ?
C3 C4 C5 120.4(3) . . ?
C4 C5 C6 121.3(3) . . ?
C1 C6 C5 118.0(3) . . ?
C1 C6 C7 120.4(2) . . ?
C5 C6 C7 121.6(3) . . ?
C6 C7 C8 112.3(2) . . ?
C6 C7 C9 108.6(2) . . ?
C6 C7 C10 108.8(2) . . ?
C8 C7 C10 108.2(2) . . ?
C9 C7 C8 109.2(3) . . ?
C9 C7 C10 109.6(3) . . ?
C11 C10 C7 113.2(2) . . ?
C12 C11 C10 118.9(2) . . ?
C12 C11 C15 117.8(2) . . ?
C15 C11 C10 123.2(2) . . ?
N1 C12 C1 117.7(2) . . ?
N1 C12 C11 123.6(2) . . ?
C11 C12 C1 118.7(2) . . ?
N1 C13 C14 123.7(3) . . ?
C13 C14 C15 119.7(3) . . ?
C11 C15 C16 121.4(2) . . ?
C14 C15 C11 118.0(2) . . ?
C14 C15 C16 120.5(2) . . ?
C17 C16 C15 117.8(2) . . ?
C25 C16 C15 123.4(2) . . ?
C25 C16 C17 118.8(2) . . ?
C18 C17 C16 121.8(3) . . ?
C18 C17 C22 117.7(3) . . ?
C22 C17 C16 120.4(3) . . ?
C19 C18 C17 121.1(3) . . ?
C18 C19 C20 120.6(4) . . ?
C21 C20 C19 120.7(4) . . ?
C20 C21 C22 120.7(4) . . ?
C17 C22 C23 118.2(3) . . ?
C21 C22 C17 119.2(3) . . ?
C21 C22 C23 122.6(3) . . ?
C24 C23 C22 120.6(3) . . ?
C23 C24 C25 122.1(3) . . ?
C16 C25 C24 119.7(3) . . ?
C16 C25 C26 124.3(3) . . ?
C24 C25 C26 116.0(3) . . ?
O1 C26 C25 113.5(3) . . ?
O2 C26 O1 124.8(3) . . ?
O2 C26 C25 121.6(3) . . ?
C28 C27 O1 108.2(3) . . ?
C28 C27 C29 109.6(6) . . ?
C29 C27 O1 102.7(3) . . ?
C30 C27 O1 110.4(4) . . ?
C30 C27 C28 112.6(6) . . ?
C30 C27 C29 112.9(5) . . ?

loop_
_geom_bond_atom_site_label_1
_geom_bond_atom_site_label_2
_geom_bond_distance
_geom_bond_site_symmetry_2
_geom_bond_publ_flag
O1 C26 1.301(4) . ?
O1 C27 1.490(4) . ?
O2 C26 1.199(4) . ?
N1 C12 1.337(4) . ?
N1 C13 1.332(4) . ?
C1 C2 1.389(4) . ?
C1 C6 1.397(4) . ?
C1 C12 1.484(4) . ?
C2 C3 1.383(5) . ?
C3 C4 1.368(6) . ?
C4 C5 1.374(5) . ?
C5 C6 1.401(4) . ?
C6 C7 1.521(4) . ?
C7 C8 1.535(4) . ?
C7 C9 1.532(4) . ?
C7 C10 1.535(4) . ?
C10 C11 1.499(3) . ?
C11 C12 1.400(3) . ?
C11 C15 1.400(3) . ?
C13 C14 1.369(4) . ?
C14 C15 1.384(4) . ?
C15 C16 1.489(4) . ?
C16 C17 1.425(4) . ?
C16 C25 1.390(4) . ?
C17 C18 1.416(4) . ?
C17 C22 1.419(4) . ?
C18 C19 1.356(5) . ?
C19 C20 1.388(5) . ?
C20 C21 1.348(6) . ?
C21 C22 1.413(5) . ?
C22 C23 1.421(5) . ?
C23 C24 1.342(5) . ?
C24 C25 1.410(4) . ?
C25 C26 1.491(4) . ?
C27 C28 1.478(7) . ?
C27 C29 1.484(7) . ?
C27 C30 1.472(6) . ?
